data_4038059
loop_
_publ_author_name
'Arthurs, Ross A.'
'Hughes, David L.'
'Richards, Christopher John'

_publ_section_title
;
 Stereoselective Synthesis of all Possible Phosferrox Ligand
 Diastereoisomers Displaying Three Elements of Chirality: Stereochemical
 Optimization for Asymmetric Catalysis.
;
_journal_name_full 'The Journal of organic chemistry'
_journal_paper_doi 10.1021/acs.joc.9b03342
_journal_year 2020
_chemical_absolute_configuration rmad
_chemical_formula_moiety 'C29 H30 Fe N O P'
_chemical_formula_structural 'Cp Fe C5H3-{cyclo-(CNCH(iPr)CH2O)}-1,-{P(tol)(Ph)}-2'
_chemical_formula_sum 'C29 H30 Fe N O P'
_chemical_formula_weight 495.36
_space_group_crystal_system tetragonal
_space_group_IT_number 76
_space_group_name_Hall 'P 4w'
_space_group_name_H-M_alt 'P 41'
_atom_sites_solution_hydrogens geom
_atom_sites_solution_primary dual
_audit_creation_method SHELXL-2014/7
_audit_update_record
;
2019-05-17 deposited with the CCDC.	2020-01-06 downloaded from the CCDC.
;
_cell_angle_alpha 90
_cell_angle_beta 90
_cell_angle_gamma 90
_cell_formula_units_Z 4
_cell_length_a 8.22498(12)
_cell_length_b 8.22498(12)
_cell_length_c 36.1940(7)
_cell_measurement_reflns_used 10254
_cell_measurement_temperature 140.0(6)
_cell_measurement_theta_max 28.0440
_cell_measurement_theta_min 3.3280
_cell_volume 2448.53(7)
_computing_cell_refinement
;
CrysAlisPro, Agilent Technologies, Version 1.171.37.35 
;
_computing_data_collection
;
CrysAlisPro, Agilent Technologies, Version 1.171.37.35 
;
_computing_data_reduction
;
CrysAlisPro, Agilent Technologies, Version 1.171.37.35
;
_computing_molecular_graphics 'ORTEP (Johnson, 1976 and Farrugia, 2012)'
_computing_publication_material 'SHELXL-2014/7 (Sheldrick, 2015b) and WINGX (Farrugia, 2012)'
_computing_structure_refinement 'SHELXL-2014/7 (Sheldrick, 2015b)'
_computing_structure_solution 'SHELXT (Sheldrick, 2015a)'
_diffrn_ambient_temperature 140(1)
_diffrn_detector_area_resol_mean 16.0050
_diffrn_measured_fraction_theta_full 0.997
_diffrn_measured_fraction_theta_max 0.998
_diffrn_measurement_device_type 'Oxford Diffraction Xcalibur 3/Sapphire3 CCD'
_diffrn_measurement_method 'Thin slice \f and \w scans'
_diffrn_radiation_monochromator graphite
_diffrn_radiation_source 'Enhance (Mo) X-ray Source'
_diffrn_radiation_type Mo-K\a
_diffrn_radiation_wavelength 0.71073
_diffrn_reflns_av_R_equivalents 0.0457
_diffrn_reflns_av_unetI/netI 0.0369
_diffrn_reflns_Laue_measured_fraction_full 0.997
_diffrn_reflns_Laue_measured_fraction_max 0.998
_diffrn_reflns_limit_h_max 10
_diffrn_reflns_limit_h_min -10
_diffrn_reflns_limit_k_max 10
_diffrn_reflns_limit_k_min -10
_diffrn_reflns_limit_l_max 47
_diffrn_reflns_limit_l_min -45
_diffrn_reflns_number 36873
_diffrn_reflns_point_group_measured_fraction_full 0.997
_diffrn_reflns_point_group_measured_fraction_max 0.995
_diffrn_reflns_theta_full 25.242
_diffrn_reflns_theta_max 27.493
_diffrn_reflns_theta_min 3.548
_exptl_absorpt_coefficient_mu 0.703
_exptl_absorpt_correction_T_max 1.00000
_exptl_absorpt_correction_T_min 0.82291
_exptl_absorpt_correction_type multi-scan
_exptl_absorpt_process_details
;
 CrysAlisPro, Agilent Technologies, Version 1.171.37.35 
 Empirical absorption correction using spherical harmonics,
  implemented in SCALE3 ABSPACK scaling algorithm.
;
_exptl_crystal_colour 'bright yellow'
_exptl_crystal_density_diffrn 1.344
_exptl_crystal_description prism
_exptl_crystal_F_000 1040
_exptl_crystal_size_max 0.18
_exptl_crystal_size_mid 0.08
_exptl_crystal_size_min 0.06
_refine_diff_density_max 0.406
_refine_diff_density_min -0.208
_refine_diff_density_rms 0.046
_refine_ls_abs_structure_details
;
 Flack x determined using 2260 quotients [(I+)-(I-)]/[(I+)+(I-)]
 (Parsons, Flack and Wagner, Acta Cryst. B69 (2013) 249-259).
;
_refine_ls_abs_structure_Flack -0.003(6)
_refine_ls_extinction_method none
_refine_ls_goodness_of_fit_ref 1.077
_refine_ls_hydrogen_treatment constr
_refine_ls_matrix_type full
_refine_ls_number_parameters 299
_refine_ls_number_reflns 5583
_refine_ls_number_restraints 1
_refine_ls_restrained_S_all 1.077
_refine_ls_R_factor_all 0.0385
_refine_ls_R_factor_gt 0.0329
_refine_ls_shift/su_max 0.000
_refine_ls_shift/su_mean 0.000
_refine_ls_structure_factor_coef Fsqd
_refine_ls_weighting_details 'w=1/[\s^2^(Fo^2^)+(0.0311P)^2^+0.3084P] where P=(Fo^2^+2Fc^2^)/3'
_refine_ls_weighting_scheme calc
_refine_ls_wR_factor_gt 0.0647
_refine_ls_wR_factor_ref 0.0662
_reflns_Friedel_coverage 0.964
_reflns_Friedel_fraction_full 0.998
_reflns_Friedel_fraction_max 0.993
_reflns_number_gt 5146
_reflns_number_total 5583
_reflns_threshold_expression 'I > 2\s(I)'
_cod_data_source_file jo9b03342_si_003.cif
_cod_data_source_block rossa18
_cod_original_cell_volume 2448.55(8)
_cod_database_code 4038059
_shelx_shelxl_version_number 2014/7
_shelx_space_group_comment
;
The symmetry employed for this shelxl refinement is uniquely defined
by the following loop, which should always be used as a source of
symmetry information in preference to the above space-group names.
They are only intended as comments.
;

loop_
_space_group_symop_operation_xyz
'x, y, z'
'-x, -y, z+1/2'
'-y, x, z+1/4'
'y, -x, z+3/4'

loop_
_atom_site_label
_atom_site_type_symbol
_atom_site_fract_x
_atom_site_fract_y
_atom_site_fract_z
_atom_site_U_iso_or_equiv
_atom_site_adp_type
_atom_site_occupancy
_atom_site_site_symmetry_order
_atom_site_calc_flag
_atom_site_refinement_flags_posn
_atom_site_refinement_flags_adp
_atom_site_refinement_flags_occupancy
_atom_site_disorder_assembly
_atom_site_disorder_group
Fe Fe 0.30477(5) 0.96243(5) 0.45834(2) 0.01665(11) Uani 1 1 d . . . . .
C1 C 0.4808(4) 0.7958(4) 0.46714(8) 0.0165(6) Uani 1 1 d . . . . .
C2 C 0.3633(4) 0.7924(4) 0.49728(8) 0.0158(6) Uani 1 1 d . . . . .
C3 C 0.3666(4) 0.9512(4) 0.51312(9) 0.0203(7) Uani 1 1 d . . . . .
H3 H 0.3039 0.9848 0.5331 0.024 Uiso 1 1 calc R U . . .
C4 C 0.4801(4) 1.0506(4) 0.49380(9) 0.0208(7) Uani 1 1 d . . . . .
H4 H 0.5034 1.1591 0.4988 0.025 Uiso 1 1 calc R U . . .
C5 C 0.5514(4) 0.9542(4) 0.46543(8) 0.0194(7) Uani 1 1 d . . . . .
H5 H 0.6302 0.9884 0.4487 0.023 Uiso 1 1 calc R U . . .
C6 C 0.1995(5) 0.9056(4) 0.40877(9) 0.0282(8) Uani 1 1 d . . . . .
H6 H 0.2291 0.8209 0.3932 0.034 Uiso 1 1 calc R U . . .
C7 C 0.0828(4) 0.8972(4) 0.43766(9) 0.0267(8) Uani 1 1 d . . . . .
H7 H 0.0231 0.8059 0.4444 0.032 Uiso 1 1 calc R U . . .
C8 C 0.0735(4) 1.0524(4) 0.45436(11) 0.0288(8) Uani 1 1 d . . . . .
H8 H 0.0057 1.0808 0.4739 0.035 Uiso 1 1 calc R U . . .
C9 C 0.1853(4) 1.1579(4) 0.43633(10) 0.0264(8) Uani 1 1 d . . . . .
H9 H 0.2041 1.2665 0.4421 0.032 Uiso 1 1 calc R U . . .
C10 C 0.2632(4) 1.0669(4) 0.40794(9) 0.0264(7) Uani 1 1 d . . . . .
H10 H 0.3418 1.1058 0.3917 0.032 Uiso 1 1 calc R U . . .
C11 C 0.5244(4) 0.6632(4) 0.44232(8) 0.0171(6) Uani 1 1 d . . . . .
N12 N 0.6340(3) 0.6668(3) 0.41762(7) 0.0215(6) Uani 1 1 d . . . . .
C13 C 0.6476(4) 0.4983(4) 0.40305(9) 0.0214(7) Uani 1 1 d . . . . .
H13 H 0.6396 0.5000 0.3760 0.026 Uiso 1 1 calc R U . . .
C14 C 0.4985(4) 0.4122(4) 0.41929(9) 0.0221(7) Uani 1 1 d . . . . .
H14A H 0.4156 0.3965 0.4006 0.027 Uiso 1 1 calc R U . . .
H14B H 0.5280 0.3073 0.4295 0.027 Uiso 1 1 calc R U . . .
O15 O 0.4418(3) 0.5210(3) 0.44797(6) 0.0225(5) Uani 1 1 d . . . . .
C16 C 0.8095(4) 0.4225(4) 0.41448(9) 0.0247(8) Uani 1 1 d . . . . .
H16 H 0.8061 0.3071 0.4078 0.030 Uiso 1 1 calc R U . . .
C17 C 0.9482(4) 0.5010(4) 0.39279(11) 0.0333(9) Uani 1 1 d . . . . .
H17A H 0.9266 0.4920 0.3668 0.050 Uiso 1 1 calc R U . . .
H17B H 0.9567 0.6136 0.3995 0.050 Uiso 1 1 calc R U . . .
H17C H 1.0483 0.4465 0.3985 0.050 Uiso 1 1 calc R U . . .
C18 C 0.8369(4) 0.4329(4) 0.45606(12) 0.0300(8) Uani 1 1 d . . . . .
H18A H 0.9395 0.3841 0.4621 0.045 Uiso 1 1 calc R U . . .
H18B H 0.8371 0.5448 0.4636 0.045 Uiso 1 1 calc R U . . .
H18C H 0.7512 0.3762 0.4687 0.045 Uiso 1 1 calc R U . . .
P P 0.23195(10) 0.62293(9) 0.51033(2) 0.01567(17) Uani 1 1 d . . . . .
C21 C 0.3719(4) 0.5033(4) 0.53949(8) 0.0165(6) Uani 1 1 d . . . . .
C22 C 0.3120(4) 0.3622(4) 0.55731(8) 0.0199(7) Uani 1 1 d . . . . .
C23 C 0.4210(4) 0.2654(4) 0.57663(9) 0.0244(7) Uani 1 1 d . . . . .
H23 H 0.3821 0.1738 0.5888 0.029 Uiso 1 1 calc R U . . .
C24 C 0.5846(4) 0.3001(4) 0.57835(9) 0.0256(8) Uani 1 1 d . . . . .
H24 H 0.6549 0.2315 0.5911 0.031 Uiso 1 1 calc R U . . .
C25 C 0.6439(4) 0.4382(5) 0.56095(9) 0.0287(8) Uani 1 1 d . . . . .
H25 H 0.7539 0.4635 0.5621 0.034 Uiso 1 1 calc R U . . .
C26 C 0.5367(4) 0.5385(4) 0.54178(9) 0.0229(7) Uani 1 1 d . . . . .
H26 H 0.5765 0.6313 0.5302 0.027 Uiso 1 1 calc R U . . .
C27 C 0.1344(4) 0.3175(4) 0.55594(10) 0.0301(8) Uani 1 1 d . . . . .
H27A H 0.1202 0.2090 0.5652 0.045 Uiso 1 1 calc R U . . .
H27B H 0.0966 0.3231 0.5309 0.045 Uiso 1 1 calc R U . . .
H27C H 0.0733 0.3920 0.5709 0.045 Uiso 1 1 calc R U . . .
C31 C 0.1060(4) 0.7273(4) 0.54513(8) 0.0176(6) Uani 1 1 d . . . . .
C32 C 0.1463(4) 0.7411(4) 0.58244(9) 0.0230(7) Uani 1 1 d . . . . .
H32 H 0.2412 0.6930 0.5912 0.028 Uiso 1 1 calc R U . . .
C33 C 0.0468(4) 0.8257(4) 0.60666(9) 0.0274(8) Uani 1 1 d . . . . .
H33 H 0.0747 0.8324 0.6315 0.033 Uiso 1 1 calc R U . . .
C34 C -0.0933(4) 0.9001(4) 0.59417(9) 0.0274(8) Uani 1 1 d . . . . .
H34 H -0.1574 0.9601 0.6104 0.033 Uiso 1 1 calc R U . . .
C35 C -0.1381(4) 0.8849(4) 0.55745(10) 0.0270(8) Uani 1 1 d . . . . .
H35 H -0.2336 0.9328 0.5490 0.032 Uiso 1 1 calc R U . . .
C36 C -0.0396(4) 0.7975(4) 0.53305(9) 0.0217(7) Uani 1 1 d . . . . .
H36 H -0.0712 0.7858 0.5085 0.026 Uiso 1 1 calc R U . . .

loop_
_atom_site_aniso_label
_atom_site_aniso_U_11
_atom_site_aniso_U_22
_atom_site_aniso_U_33
_atom_site_aniso_U_23
_atom_site_aniso_U_13
_atom_site_aniso_U_12
Fe 0.0204(2) 0.0148(2) 0.01474(19) 0.00055(18) -0.00115(18) 0.00056(19)
C1 0.0159(14) 0.0166(15) 0.0171(16) 0.0010(11) -0.0005(11) 0.0028(12)
C2 0.0171(15) 0.0165(15) 0.0137(14) 0.0031(11) -0.0020(12) 0.0026(12)
C3 0.0260(17) 0.0226(16) 0.0124(15) -0.0037(13) -0.0014(13) 0.0031(14)
C4 0.0244(17) 0.0188(16) 0.0192(16) -0.0007(13) -0.0023(13) -0.0016(14)
C5 0.0184(15) 0.0217(16) 0.0180(16) 0.0027(12) 0.0012(12) -0.0012(13)
C6 0.038(2) 0.0281(18) 0.0186(17) 0.0031(14) -0.0112(15) -0.0035(16)
C7 0.0257(18) 0.0282(19) 0.0262(18) 0.0095(14) -0.0089(14) -0.0079(15)
C8 0.0188(16) 0.0318(18) 0.036(2) 0.0079(16) -0.0019(15) 0.0055(14)
C9 0.0245(18) 0.0212(17) 0.034(2) 0.0071(15) -0.0028(15) 0.0040(14)
C10 0.0314(19) 0.0271(19) 0.0205(17) 0.0113(14) -0.0048(14) -0.0031(15)
C11 0.0188(15) 0.0181(15) 0.0144(14) 0.0016(12) -0.0006(12) -0.0002(12)
N12 0.0272(15) 0.0158(13) 0.0216(14) 0.0004(11) 0.0061(12) 0.0002(12)
C13 0.0297(18) 0.0174(16) 0.0171(16) -0.0028(12) 0.0065(13) -0.0043(14)
C14 0.0269(17) 0.0186(16) 0.0208(16) -0.0032(13) 0.0027(14) -0.0024(14)
O15 0.0286(12) 0.0190(11) 0.0198(12) -0.0034(8) 0.0091(9) -0.0055(10)
C16 0.0301(19) 0.0159(16) 0.0282(19) -0.0018(13) 0.0129(15) 0.0005(14)
C17 0.031(2) 0.0271(19) 0.042(2) -0.0008(16) 0.0159(17) 0.0003(16)
C18 0.0273(18) 0.0324(18) 0.0303(18) -0.0006(17) 0.0030(16) 0.0080(14)
P 0.0173(4) 0.0172(4) 0.0126(4) 0.0011(3) 0.0001(3) 0.0011(3)
C21 0.0201(16) 0.0186(15) 0.0109(15) 0.0000(12) 0.0000(11) 0.0044(12)
C22 0.0271(17) 0.0210(16) 0.0116(14) -0.0022(12) 0.0032(12) 0.0020(13)
C23 0.042(2) 0.0185(16) 0.0131(15) 0.0011(12) 0.0020(14) 0.0059(15)
C24 0.0329(19) 0.0275(18) 0.0164(16) -0.0004(13) -0.0035(13) 0.0134(15)
C25 0.0203(17) 0.041(2) 0.0245(18) -0.0005(15) -0.0014(14) 0.0070(16)
C26 0.0252(17) 0.0237(17) 0.0197(17) 0.0041(13) 0.0035(13) 0.0027(14)
C27 0.034(2) 0.0287(19) 0.0276(18) 0.0073(15) 0.0006(15) -0.0038(16)
C31 0.0186(16) 0.0173(15) 0.0171(15) -0.0001(12) 0.0028(12) -0.0009(13)
C32 0.0219(17) 0.0269(18) 0.0202(17) -0.0004(13) -0.0015(13) 0.0043(14)
C33 0.034(2) 0.034(2) 0.0150(16) -0.0040(14) 0.0046(14) -0.0003(16)
C34 0.0269(18) 0.0246(18) 0.031(2) -0.0039(15) 0.0139(15) 0.0005(15)
C35 0.0203(17) 0.0308(19) 0.0298(18) 0.0038(15) 0.0023(14) 0.0058(15)
C36 0.0194(16) 0.0269(18) 0.0188(16) 0.0025(13) -0.0009(13) -0.0008(14)

loop_
_atom_type_symbol
_atom_type_description
_atom_type_scat_dispersion_real
_atom_type_scat_dispersion_imag
_atom_type_scat_source
C C 0.0033 0.0016 'International Tables Vol C Tables 4.2.6.8 and 6.1.1.4'
H H 0.0000 0.0000 'International Tables Vol C Tables 4.2.6.8 and 6.1.1.4'
N N 0.0061 0.0033 'International Tables Vol C Tables 4.2.6.8 and 6.1.1.4'
O O 0.0106 0.0060 'International Tables Vol C Tables 4.2.6.8 and 6.1.1.4'
P P 0.1023 0.0942 'International Tables Vol C Tables 4.2.6.8 and 6.1.1.4'
Fe Fe 0.3463 0.8444 'International Tables Vol C Tables 4.2.6.8 and 6.1.1.4'

loop_
_geom_angle_atom_site_label_1
_geom_angle_atom_site_label_2
_geom_angle_atom_site_label_3
_geom_angle
_geom_angle_site_symmetry_1
_geom_angle_site_symmetry_3
_geom_angle_publ_flag
C1 Fe C2 42.05(11) . . ?
C1 Fe C7 121.35(14) . . ?
C2 Fe C7 106.47(13) . . ?
C1 Fe C10 123.08(14) . . ?
C2 Fe C10 160.45(13) . . ?
C7 Fe C10 68.57(14) . . ?
C1 Fe C9 159.95(13) . . ?
C2 Fe C9 156.90(13) . . ?
C7 Fe C9 68.57(14) . . ?
C10 Fe C9 40.73(14) . . ?
C1 Fe C5 41.11(12) . . ?
C2 Fe C5 69.94(12) . . ?
C7 Fe C5 157.31(14) . . ?
C10 Fe C5 106.94(13) . . ?
C9 Fe C5 123.44(13) . . ?
C1 Fe C8 157.43(13) . . ?
C2 Fe C8 121.02(13) . . ?
C7 Fe C8 40.45(14) . . ?
C10 Fe C8 68.28(15) . . ?
C9 Fe C8 40.69(13) . . ?
C5 Fe C8 160.48(13) . . ?
C1 Fe C6 106.67(14) . . ?
C2 Fe C6 123.26(14) . . ?
C7 Fe C6 40.66(14) . . ?
C10 Fe C6 40.82(13) . . ?
C9 Fe C6 68.58(14) . . ?
C5 Fe C6 121.46(14) . . ?
C8 Fe C6 68.13(16) . . ?
C1 Fe C3 68.82(12) . . ?
C2 Fe C3 40.80(12) . . ?
C7 Fe C3 124.32(14) . . ?
C10 Fe C3 157.45(13) . . ?
C9 Fe C3 122.11(13) . . ?
C5 Fe C3 68.36(12) . . ?
C8 Fe C3 108.36(14) . . ?
C6 Fe C3 160.58(14) . . ?
C1 Fe C4 68.84(12) . . ?
C2 Fe C4 69.30(13) . . ?
C7 Fe C4 160.80(14) . . ?
C10 Fe C4 121.60(14) . . ?
C9 Fe C4 107.56(14) . . ?
C5 Fe C4 40.56(12) . . ?
C8 Fe C4 124.51(14) . . ?
C6 Fe C4 157.20(14) . . ?
C3 Fe C4 40.56(13) . . ?
C5 C1 C2 108.7(3) . . ?
C5 C1 C11 123.8(3) . . ?
C2 C1 C11 127.6(3) . . ?
C5 C1 Fe 70.46(17) . . ?
C2 C1 Fe 69.87(16) . . ?
C11 C1 Fe 125.9(2) . . ?
C3 C2 C1 105.7(3) . . ?
C3 C2 P 127.3(2) . . ?
C1 C2 P 126.9(2) . . ?
C3 C2 Fe 69.82(17) . . ?
C1 C2 Fe 68.08(16) . . ?
P C2 Fe 124.15(16) . . ?
C4 C3 C2 109.9(3) . . ?
C4 C3 Fe 70.22(18) . . ?
C2 C3 Fe 69.38(17) . . ?
C4 C3 H3 125.0 . . ?
C2 C3 H3 125.0 . . ?
Fe C3 H3 127.0 . . ?
C5 C4 C3 107.7(3) . . ?
C5 C4 Fe 69.10(18) . . ?
C3 C4 Fe 69.22(18) . . ?
C5 C4 H4 126.2 . . ?
C3 C4 H4 126.2 . . ?
Fe C4 H4 127.1 . . ?
C4 C5 C1 108.0(3) . . ?
C4 C5 Fe 70.34(18) . . ?
C1 C5 Fe 68.43(17) . . ?
C4 C5 H5 126.0 . . ?
C1 C5 H5 126.0 . . ?
Fe C5 H5 126.8 . . ?
C7 C6 C10 108.0(3) . . ?
C7 C6 Fe 69.62(19) . . ?
C10 C6 Fe 69.55(19) . . ?
C7 C6 H6 126.0 . . ?
C10 C6 H6 126.0 . . ?
Fe C6 H6 126.4 . . ?
C8 C7 C6 107.9(3) . . ?
C8 C7 Fe 69.82(19) . . ?
C6 C7 Fe 69.72(19) . . ?
C8 C7 H7 126.1 . . ?
C6 C7 H7 126.1 . . ?
Fe C7 H7 126.0 . . ?
C7 C8 C9 108.6(3) . . ?
C7 C8 Fe 69.73(19) . . ?
C9 C8 Fe 69.63(18) . . ?
C7 C8 H8 125.7 . . ?
C9 C8 H8 125.7 . . ?
Fe C8 H8 126.5 . . ?
C8 C9 C10 107.6(3) . . ?
C8 C9 Fe 69.68(19) . . ?
C10 C9 Fe 69.63(18) . . ?
C8 C9 H9 126.2 . . ?
C10 C9 H9 126.2 . . ?
Fe C9 H9 126.0 . . ?
C9 C10 C6 107.9(3) . . ?
C9 C10 Fe 69.65(19) . . ?
C6 C10 Fe 69.63(18) . . ?
C9 C10 H10 126.0 . . ?
C6 C10 H10 126.0 . . ?
Fe C10 H10 126.3 . . ?
N12 C11 O15 118.5(3) . . ?
N12 C11 C1 126.2(3) . . ?
O15 C11 C1 115.2(3) . . ?
C11 N12 C13 106.3(3) . . ?
N12 C13 C16 110.5(3) . . ?
N12 C13 C14 103.5(2) . . ?
C16 C13 C14 113.9(3) . . ?
N12 C13 H13 109.6 . . ?
C16 C13 H13 109.6 . . ?
C14 C13 H13 109.6 . . ?
O15 C14 C13 104.3(2) . . ?
O15 C14 H14A 110.9 . . ?
C13 C14 H14A 110.9 . . ?
O15 C14 H14B 110.9 . . ?
C13 C14 H14B 110.9 . . ?
H14A C14 H14B 108.9 . . ?
C11 O15 C14 105.2(2) . . ?
C18 C16 C13 111.9(3) . . ?
C18 C16 C17 111.9(3) . . ?
C13 C16 C17 109.8(3) . . ?
C18 C16 H16 107.6 . . ?
C13 C16 H16 107.6 . . ?
C17 C16 H16 107.6 . . ?
C16 C17 H17A 109.5 . . ?
C16 C17 H17B 109.5 . . ?
H17A C17 H17B 109.5 . . ?
C16 C17 H17C 109.5 . . ?
H17A C17 H17C 109.5 . . ?
H17B C17 H17C 109.5 . . ?
C16 C18 H18A 109.5 . . ?
C16 C18 H18B 109.5 . . ?
H18A C18 H18B 109.5 . . ?
C16 C18 H18C 109.5 . . ?
H18A C18 H18C 109.5 . . ?
H18B C18 H18C 109.5 . . ?
C2 P C31 98.85(14) . . ?
C2 P C21 100.71(14) . . ?
C31 P C21 102.01(14) . . ?
C26 C21 C22 118.9(3) . . ?
C26 C21 P 122.1(2) . . ?
C22 C21 P 118.7(2) . . ?
C23 C22 C21 118.4(3) . . ?
C23 C22 C27 120.2(3) . . ?
C21 C22 C27 121.5(3) . . ?
C24 C23 C22 122.3(3) . . ?
C24 C23 H23 118.8 . . ?
C22 C23 H23 118.8 . . ?
C23 C24 C25 119.5(3) . . ?
C23 C24 H24 120.2 . . ?
C25 C24 H24 120.2 . . ?
C24 C25 C26 119.3(3) . . ?
C24 C25 H25 120.4 . . ?
C26 C25 H25 120.4 . . ?
C21 C26 C25 121.6(3) . . ?
C21 C26 H26 119.2 . . ?
C25 C26 H26 119.2 . . ?
C22 C27 H27A 109.5 . . ?
C22 C27 H27B 109.5 . . ?
H27A C27 H27B 109.5 . . ?
C22 C27 H27C 109.5 . . ?
H27A C27 H27C 109.5 . . ?
H27B C27 H27C 109.5 . . ?
C32 C31 C36 118.2(3) . . ?
C32 C31 P 124.5(2) . . ?
C36 C31 P 117.4(2) . . ?
C33 C32 C31 120.8(3) . . ?
C33 C32 H32 119.6 . . ?
C31 C32 H32 119.6 . . ?
C34 C33 C32 120.5(3) . . ?
C34 C33 H33 119.7 . . ?
C32 C33 H33 119.7 . . ?
C33 C34 C35 119.8(3) . . ?
C33 C34 H34 120.1 . . ?
C35 C34 H34 120.1 . . ?
C34 C35 C36 119.9(3) . . ?
C34 C35 H35 120.0 . . ?
C36 C35 H35 120.0 . . ?
C35 C36 C31 120.7(3) . . ?
C35 C36 H36 119.6 . . ?
C31 C36 H36 119.6 . . ?

loop_
_geom_bond_atom_site_label_1
_geom_bond_atom_site_label_2
_geom_bond_distance
_geom_bond_site_symmetry_2
_geom_bond_publ_flag
Fe C1 2.019(3) . ?
Fe C2 2.043(3) . ?
Fe C7 2.045(3) . ?
Fe C10 2.045(3) . ?
Fe C9 2.045(3) . ?
Fe C5 2.046(3) . ?
Fe C8 2.046(3) . ?
Fe C6 2.046(3) . ?
Fe C3 2.049(3) . ?
Fe C4 2.062(3) . ?
C1 C5 1.427(4) . ?
C1 C2 1.458(4) . ?
C1 C11 1.458(4) . ?
C2 C3 1.426(4) . ?
C2 P 1.826(3) . ?
C3 C4 1.425(5) . ?
C3 H3 0.9300 . ?
C4 C5 1.424(4) . ?
C4 H4 0.9300 . ?
C5 H5 0.9300 . ?
C6 C7 1.421(5) . ?
C6 C10 1.427(5) . ?
C6 H6 0.9300 . ?
C7 C8 1.414(5) . ?
C7 H7 0.9300 . ?
C8 C9 1.422(5) . ?
C8 H8 0.9300 . ?
C9 C10 1.423(5) . ?
C9 H9 0.9300 . ?
C10 H10 0.9300 . ?
C11 N12 1.270(4) . ?
C11 O15 1.368(4) . ?
N12 C13 1.487(4) . ?
C13 C16 1.527(5) . ?
C13 C14 1.533(4) . ?
C13 H13 0.9800 . ?
C14 O15 1.448(4) . ?
C14 H14A 0.9700 . ?
C14 H14B 0.9700 . ?
C16 C18 1.524(5) . ?
C16 C17 1.528(4) . ?
C16 H16 0.9800 . ?
C17 H17A 0.9600 . ?
C17 H17B 0.9600 . ?
C17 H17C 0.9600 . ?
C18 H18A 0.9600 . ?
C18 H18B 0.9600 . ?
C18 H18C 0.9600 . ?
P C31 1.843(3) . ?
P C21 1.846(3) . ?
C21 C26 1.389(4) . ?
C21 C22 1.416(4) . ?
C22 C23 1.388(4) . ?
C22 C27 1.507(5) . ?
C23 C24 1.378(5) . ?
C23 H23 0.9300 . ?
C24 C25 1.387(5) . ?
C24 H24 0.9300 . ?
C25 C26 1.392(5) . ?
C25 H25 0.9300 . ?
C26 H26 0.9300 . ?
C27 H27A 0.9600 . ?
C27 H27B 0.9600 . ?
C27 H27C 0.9600 . ?
C31 C32 1.395(4) . ?
C31 C36 1.400(4) . ?
C32 C33 1.386(5) . ?
C32 H32 0.9300 . ?
C33 C34 1.381(5) . ?
C33 H33 0.9300 . ?
C34 C35 1.385(5) . ?
C34 H34 0.9300 . ?
C35 C36 1.398(5) . ?
C35 H35 0.9300 . ?
C36 H36 0.9300 . ?

loop_
_geom_torsion_atom_site_label_1
_geom_torsion_atom_site_label_2
_geom_torsion_atom_site_label_3
_geom_torsion_atom_site_label_4
_geom_torsion
_geom_torsion_site_symmetry_1
_geom_torsion_site_symmetry_2
_geom_torsion_site_symmetry_3
_geom_torsion_site_symmetry_4
_geom_torsion_publ_flag
C5 C1 C2 C3 0.0(3) . . . . ?
C11 C1 C2 C3 179.5(3) . . . . ?
Fe C1 C2 C3 -60.0(2) . . . . ?
C5 C1 C2 P 177.1(2) . . . . ?
C11 C1 C2 P -3.4(5) . . . . ?
Fe C1 C2 P 117.0(2) . . . . ?
C5 C1 C2 Fe 60.0(2) . . . . ?
C11 C1 C2 Fe -120.4(3) . . . . ?
C1 C2 C3 C4 0.3(3) . . . . ?
P C2 C3 C4 -176.8(2) . . . . ?
Fe C2 C3 C4 -58.6(2) . . . . ?
C1 C2 C3 Fe 58.90(19) . . . . ?
P C2 C3 Fe -118.2(2) . . . . ?
C2 C3 C4 C5 -0.4(4) . . . . ?
Fe C3 C4 C5 -58.6(2) . . . . ?
C2 C3 C4 Fe 58.1(2) . . . . ?
C3 C4 C5 C1 0.4(3) . . . . ?
Fe C4 C5 C1 -58.2(2) . . . . ?
C3 C4 C5 Fe 58.6(2) . . . . ?
C2 C1 C5 C4 -0.3(3) . . . . ?
C11 C1 C5 C4 -179.8(3) . . . . ?
Fe C1 C5 C4 59.4(2) . . . . ?
C2 C1 C5 Fe -59.7(2) . . . . ?
C11 C1 C5 Fe 120.8(3) . . . . ?
C10 C6 C7 C8 0.4(4) . . . . ?
Fe C6 C7 C8 59.6(2) . . . . ?
C10 C6 C7 Fe -59.2(2) . . . . ?
C6 C7 C8 C9 -0.6(4) . . . . ?
Fe C7 C8 C9 58.9(2) . . . . ?
C6 C7 C8 Fe -59.6(2) . . . . ?
C7 C8 C9 C10 0.6(4) . . . . ?
Fe C8 C9 C10 59.6(2) . . . . ?
C7 C8 C9 Fe -59.0(2) . . . . ?
C8 C9 C10 C6 -0.3(4) . . . . ?
Fe C9 C10 C6 59.3(2) . . . . ?
C8 C9 C10 Fe -59.6(2) . . . . ?
C7 C6 C10 C9 -0.1(4) . . . . ?
Fe C6 C10 C9 -59.3(2) . . . . ?
C7 C6 C10 Fe 59.2(2) . . . . ?
C5 C1 C11 N12 3.8(5) . . . . ?
C2 C1 C11 N12 -175.6(3) . . . . ?
Fe C1 C11 N12 93.2(4) . . . . ?
C5 C1 C11 O15 -179.2(3) . . . . ?
C2 C1 C11 O15 1.4(4) . . . . ?
Fe C1 C11 O15 -89.8(3) . . . . ?
O15 C11 N12 C13 -4.1(4) . . . . ?
C1 C11 N12 C13 172.8(3) . . . . ?
C11 N12 C13 C16 -110.9(3) . . . . ?
C11 N12 C13 C14 11.4(3) . . . . ?
N12 C13 C14 O15 -14.4(3) . . . . ?
C16 C13 C14 O15 105.6(3) . . . . ?
N12 C11 O15 C14 -5.7(4) . . . . ?
C1 C11 O15 C14 177.1(3) . . . . ?
C13 C14 O15 C11 12.3(3) . . . . ?
N12 C13 C16 C18 53.1(4) . . . . ?
C14 C13 C16 C18 -62.9(4) . . . . ?
N12 C13 C16 C17 -71.9(3) . . . . ?
C14 C13 C16 C17 172.1(3) . . . . ?
C3 C2 P C31 4.2(3) . . . . ?
C1 C2 P C31 -172.2(3) . . . . ?
Fe C2 P C31 -85.4(2) . . . . ?
C3 C2 P C21 -99.9(3) . . . . ?
C1 C2 P C21 83.7(3) . . . . ?
Fe C2 P C21 170.53(18) . . . . ?
C2 P C21 C26 -9.7(3) . . . . ?
C31 P C21 C26 -111.2(3) . . . . ?
C2 P C21 C22 176.3(2) . . . . ?
C31 P C21 C22 74.8(3) . . . . ?
C26 C21 C22 C23 0.5(4) . . . . ?
P C21 C22 C23 174.7(2) . . . . ?
C26 C21 C22 C27 179.8(3) . . . . ?
P C21 C22 C27 -6.0(4) . . . . ?
C21 C22 C23 C24 -1.4(5) . . . . ?
C27 C22 C23 C24 179.3(3) . . . . ?
C22 C23 C24 C25 1.4(5) . . . . ?
C23 C24 C25 C26 -0.5(5) . . . . ?
C22 C21 C26 C25 0.3(5) . . . . ?
P C21 C26 C25 -173.6(2) . . . . ?
C24 C25 C26 C21 -0.3(5) . . . . ?
C2 P C31 C32 -87.2(3) . . . . ?
C21 P C31 C32 15.8(3) . . . . ?
C2 P C31 C36 92.6(3) . . . . ?
C21 P C31 C36 -164.3(2) . . . . ?
C36 C31 C32 C33 -1.6(5) . . . . ?
P C31 C32 C33 178.2(3) . . . . ?
C31 C32 C33 C34 -1.0(5) . . . . ?
C32 C33 C34 C35 2.5(5) . . . . ?
C33 C34 C35 C36 -1.4(5) . . . . ?
C34 C35 C36 C31 -1.2(5) . . . . ?
C32 C31 C36 C35 2.7(5) . . . . ?
P C31 C36 C35 -177.1(3) . . . . ?
